data_9013860
loop_
_publ_author_name
'Camara, F.'
'Nestola, F.'
'Angel, R. J.'
'Ohashi, H.'

_publ_section_title
;
 Spontaneous strain variations through the low-temperature displacive
 phase transition of LiGaSi2O6 clinopyroxene
 Note: T = 200 K
;
_journal_name_full 'European Journal of Mineralogy'
_journal_page_first 599
_journal_page_last 614
_journal_paper_doi 10.1127/0935-1221/2009/0021-1926
_journal_volume 21
_journal_year 2009
_chemical_compound_source Synthetic
_chemical_formula_structural LiGa(Si2O6)
_chemical_formula_sum 'Ga Li O6 Si2'
_space_group_IT_number 14
_symmetry_space_group_name_Hall '-P 2ybc'
_symmetry_space_group_name_H-M 'P 1 21/c 1'
_cell_angle_alpha 90
_cell_angle_beta 109.93
_cell_angle_gamma 90
_cell_length_a 9.5189
_cell_length_b 8.5722
_cell_length_c 5.2428
_cell_formula_units_Z 4
_cell_volume 402.180
_database_code_amcsd 0007306
_diffrn_ambient_temperature 200
_exptl_crystal_density_diffrn 3.779
_cod_original_formula_sum 'Li Ga Si2 O6'
_cod_database_code 9013860
_amcsd_formula_title LiGaSi2O6

loop_
_space_group_symop_operation_xyz
x,y,z
x,1/2-y,1/2+z
-x,1/2+y,1/2-z
-x,-y,-z

loop_
_atom_site_aniso_label
_atom_site_aniso_U_11
_atom_site_aniso_U_22
_atom_site_aniso_U_33
_atom_site_aniso_U_12
_atom_site_aniso_U_13
_atom_site_aniso_U_23
LiM2 0.00840 0.01740 0.00530 0.00000 0.00350 -0.00110
GaM1 0.00468 0.00391 0.00448 -0.00009 0.00150 0.00010
SiA 0.00410 0.00350 0.00330 -0.00070 0.00190 -0.00030
SiB 0.00400 0.00350 0.00310 0.00000 0.00160 0.00010
O1A 0.00510 0.00500 0.00540 -0.00060 0.00240 0.00010
O1B 0.00480 0.00560 0.00430 -0.00030 0.00150 -0.00030
O2A 0.00800 0.00610 0.00880 -0.00160 0.00430 -0.00080
O2B 0.00750 0.00560 0.00790 -0.00240 0.00420 -0.00130
O3A 0.00680 0.00880 0.00770 0.00040 0.00340 0.00320
O3B 0.00560 0.00940 0.00880 0.00180 0.00240 0.00250

loop_
_atom_site_label
_atom_site_fract_x
_atom_site_fract_y
_atom_site_fract_z
_atom_site_U_iso_or_equiv
LiM2 0.25050 0.01340 0.23640 0.01010
GaM1 0.25017 0.65083 0.23600 0.00437
SiA 0.04765 0.34101 0.27119 0.00347
SiB 0.54865 0.84054 0.24906 0.00345
O1A 0.86422 0.33200 0.15760 0.00500
O1B 0.36505 0.83324 0.13030 0.00490
O2A 0.11534 0.51200 0.31060 0.00730
O2B 0.62107 0.00690 0.34920 0.00660
O3A 0.10880 0.26465 0.57460 0.00750
O3B 0.60647 0.72440 0.51030 0.00800

loop_
_cod_related_entry_id
_cod_related_entry_database
_cod_related_entry_code
1 AMCSD 0007306
